data_2103963
loop_
_publ_author_name
'Saraswathi, N. T.'
'Roy, Siddhartha'
'Vijayan, M.'

_publ_section_title
;
 X-ray studies on crystalline complexes involving amino acids and
 peptides. XLI. Commonalities in aggregation and conformation revealed
 by the crystal structures of the pimelic acid complexes of
 <small>L</small>-arginine and <small>DL</small>-lysine
;
_journal_issue 5
_journal_name_full 'Acta Crystallographica Section B'
_journal_page_first 641
_journal_page_last 646
_journal_paper_doi 10.1107/S0108768103013685
_journal_volume 59
_journal_year 2003
_chemical_formula_moiety '0.5(C7 H10 O4), (C6 H15 N2 O2), 0.2(C2 H6 O), 0.53(H2 O)'
_chemical_formula_sum 'C9.9 H20 N2 O4.73'
_chemical_formula_weight 242.48
_chemical_name_common DL-lysine-complex
_chemical_name_systematic
;
 ?
;
_space_group_IT_number 15
_symmetry_cell_setting monoclinic
_symmetry_space_group_name_Hall '-C 2yc'
_symmetry_space_group_name_H-M 'C 1 2/c 1'
_atom_sites_solution_hydrogens geom
_atom_sites_solution_primary direct
_atom_sites_solution_secondary difmap
_cell_angle_alpha 90
_cell_angle_beta 91.333(9)
_cell_angle_gamma 90
_cell_formula_units_Z 8
_cell_length_a 32.811(17)
_cell_length_b 11.012(6)
_cell_length_c 8.552(4)
_cell_measurement_reflns_used 950
_cell_measurement_temperature 293(2)
_cell_measurement_theta_max 26.37
_cell_measurement_theta_min 1.95
_cell_volume 3089(3)
_computing_cell_refinement 'SAINT (Bruker, 1998)'
_computing_data_collection 'SMART (Bruker, 1998)'
_computing_data_reduction SAINT
_computing_molecular_graphics 'ORTEP-3 for Windows (Farrugia, 1997)'
_computing_publication_material 'PLATON (Spek, 2003)'
_computing_structure_refinement 'SHELXL97 <Sheldrick, 1997>'
_computing_structure_solution 'SHELXS97 <Sheldrick, 1990>'
_diffrn_ambient_temperature 293(2)
_diffrn_measured_fraction_theta_full 0.498
_diffrn_measured_fraction_theta_max 0.498
_diffrn_measurement_device_type 'CCD area detector'
_diffrn_measurement_method \w--2/q
_diffrn_radiation_monochromator graphite
_diffrn_radiation_source 'fine-focus sealed tube'
_diffrn_radiation_type MoKa
_diffrn_radiation_wavelength 0.71073
_diffrn_reflns_av_R_equivalents 0.0354
_diffrn_reflns_av_sigmaI/netI 0.0376
_diffrn_reflns_limit_h_max 40
_diffrn_reflns_limit_h_min -40
_diffrn_reflns_limit_k_max 13
_diffrn_reflns_limit_k_min -13
_diffrn_reflns_limit_l_max 10
_diffrn_reflns_limit_l_min -10
_diffrn_reflns_number 12142
_diffrn_reflns_reduction_process
;
 ?
;
_diffrn_reflns_theta_full 26.37
_diffrn_reflns_theta_max 26.37
_diffrn_reflns_theta_min 1.95
_exptl_absorpt_coefficient_mu 0.083
_exptl_absorpt_correction_type none
_exptl_crystal_colour ' colourless               '
_exptl_crystal_density_diffrn 1.044
_exptl_crystal_density_method 'Not Measured'
_exptl_crystal_description ' plate               '
_exptl_crystal_F_000 1050
_exptl_crystal_size_max 0.72
_exptl_crystal_size_mid 0.21
_exptl_crystal_size_min 0.04
_refine_diff_density_max 0.494
_refine_diff_density_min -0.252
_refine_ls_abs_structure_Flack none
_refine_ls_extinction_method '  none               '
_refine_ls_goodness_of_fit_ref 1.120
_refine_ls_hydrogen_treatment mixed
_refine_ls_matrix_type full
_refine_ls_number_parameters 190
_refine_ls_number_reflns 3160
_refine_ls_number_restraints 0
_refine_ls_restrained_S_all 1.120
_refine_ls_R_factor_all 0.096
_refine_ls_R_factor_gt 0.069
_refine_ls_shift/su_max 0.000
_refine_ls_shift/su_mean 0.000
_refine_ls_structure_factor_coef Fsqd
_refine_ls_weighting_details 'w=1/[\s^2^(Fo^2^)+(0.1281P)^2^+2.548P] where P=(Fo^2^+2Fc^2^)/3'
_refine_ls_weighting_scheme calc
_refine_ls_wR_factor_gt 0.2191
_refine_ls_wR_factor_ref 0.2316
_reflns_number_gt 2244
_reflns_number_total 3160
_reflns_threshold_expression I>2\s(I)
_cod_data_source_file de0021.cif
_cod_data_source_block dl-lysin
_cod_depositor_comments
;
The following automatic conversions were performed:
'_symmetry_cell_setting' value 'Monoclinic' changed to 'monoclinic'
according to '/home/saulius/struct/CIF-dictionaries/cif_core.dic'
dictionary named 'cif_core.dic' version 2.4.1 from
2010-06-29.

'_atom_sites_solution_hydrogens' value ' geom ' changed to
'geom' according to '/home/saulius/struct/CIF-dictionaries/cif_core.dic'
dictionary named 'cif_core.dic' version 2.4.1 from
2010-06-29.

'_atom_sites_solution_primary' value ' direct ' changed to
'direct' according to '/home/saulius/struct/CIF-dictionaries/cif_core.dic'
dictionary named 'cif_core.dic' version 2.4.1 from
2010-06-29.

'_atom_sites_solution_secondary' value ' difmap ' changed to
'difmap' according to '/home/saulius/struct/CIF-dictionaries/cif_core.dic'
dictionary named 'cif_core.dic' version 2.4.1 from
2010-06-29.

'_exptl_absorpt_correction_type' value ' none ' changed to
'none' according to '/home/saulius/struct/CIF-dictionaries/cif_core.dic'
dictionary named 'cif_core.dic' version 2.4.1 from
2010-06-29.

'_refine_ls_hydrogen_treatment' value 'mixed ' changed to
'mixed' according to '/home/saulius/struct/CIF-dictionaries/cif_core.dic'
dictionary named 'cif_core.dic' version 2.4.1 from
2010-06-29.

'_refine_ls_weighting_scheme' value ' calc ' changed to
'calc' according to '/home/saulius/struct/CIF-dictionaries/cif_core.dic'
dictionary named 'cif_core.dic' version 2.4.1 from 2010-06-29.

Automatic conversion script
Id: cif_fix_enum 1527 2010-12-29 10:47:43Z saulius 

The following automatic conversions were performed:

'_symmetry_cell_setting' value 'Monoclinic' changed to 'monoclinic'
according to /home/saulius/struct/CIF-dictionaries/cif_core.dic
dictionary named 'cif_core.dic' version 2.4.1 from
2010-06-29.

'_atom_sites_solution_hydrogens' value ' geom ' changed
to 'geom' according to
/home/saulius/struct/CIF-dictionaries/cif_core.dic dictionary named
'cif_core.dic' version 2.4.1 from
2010-06-29.

'_atom_sites_solution_primary' value ' direct ' changed
to 'direct' according to
/home/saulius/struct/CIF-dictionaries/cif_core.dic dictionary named
'cif_core.dic' version 2.4.1 from
2010-06-29.

'_atom_sites_solution_secondary' value ' difmap '
changed to 'difmap' according to
/home/saulius/struct/CIF-dictionaries/cif_core.dic dictionary named
'cif_core.dic' version 2.4.1 from
2010-06-29.

'_exptl_absorpt_correction_type' value ' none ' changed
to 'none' according to
/home/saulius/struct/CIF-dictionaries/cif_core.dic dictionary named
'cif_core.dic' version 2.4.1 from
2010-06-29.

'_refine_ls_hydrogen_treatment' value 'mixed ' changed
to 'mixed' according to
/home/saulius/struct/CIF-dictionaries/cif_core.dic dictionary named
'cif_core.dic' version 2.4.1 from
2010-06-29.

'_refine_ls_weighting_scheme' value ' calc ' changed to
'calc' according to
/home/saulius/struct/CIF-dictionaries/cif_core.dic dictionary named
'cif_core.dic' version 2.4.1 from 2010-06-29.

Automatic conversion script
Id: cif_fix_values 1715 2011-07-08 13:25:40Z adriana 
;
_cod_original_sg_symbol_H-M 'C 2/c'
_cod_database_code 2103963

loop_
_symmetry_equiv_pos_as_xyz
x,y,z
-x,y,1/2-z
-x,-y,-z
x,-y,1/2+z
1/2+x,1/2+y,z
1/2-x,1/2+y,1/2-z
1/2-x,1/2-y,-z
1/2+x,1/2-y,1/2+z

loop_
_atom_site_aniso_label
_atom_site_aniso_U_11
_atom_site_aniso_U_22
_atom_site_aniso_U_33
_atom_site_aniso_U_12
_atom_site_aniso_U_13
_atom_site_aniso_U_23
O11 0.0432(13) 0.0646(17) 0.102(2) -0.0002(12) 0.0232(13) 0.0081(15)
O12 0.0320(10) 0.0746(15) 0.0416(12) 0.0098(10) 0.0074(8) -0.0076(10)
C13 0.0272(14) 0.066(2) 0.0456(17) -0.0004(13) 0.0101(11) -0.0019(15)
C14A 0.044(6) 0.054(6) 0.110(9) -0.008(4) 0.022(5) -0.012(7)
C15 0.0377(18) 0.089(3) 0.101(3) 0.0021(18) 0.0326(19) 0.002(2)
C16 0.040(3) 0.087(4) 0.167(7) 0.0000 0.046(4) 0.0000
C14B 0.024(6) 0.099(10) 0.151(18) -0.033(6) 0.045(9) -0.079(12)
O1 0.0261(9) 0.0361(10) 0.0386(10) 0.0028(7) 0.0030(7) 0.0076(8)
O2 0.0363(10) 0.0349(10) 0.0366(10) -0.0031(8) 0.0030(8) 0.0121(8)
N1 0.0281(10) 0.0298(11) 0.0257(11) -0.0033(8) 0.0057(8) -0.0012(8)
N7 0.0344(11) 0.0338(12) 0.0273(11) -0.0012(9) 0.0055(8) -0.0020(9)
C1 0.0304(12) 0.0242(12) 0.0231(11) 0.0007(10) 0.0053(9) -0.0023(9)
C2 0.0279(12) 0.0254(12) 0.0238(12) 0.0018(9) 0.0031(9) -0.0004(9)
C3 0.0387(14) 0.0284(13) 0.0273(13) -0.0055(10) 0.0032(10) -0.0018(10)
C4 0.0464(15) 0.0307(14) 0.0294(14) 0.0046(11) -0.0021(11) -0.0020(11)
C5 0.0419(15) 0.0386(15) 0.0300(13) 0.0066(12) -0.0057(11) -0.0065(11)
C6 0.0377(14) 0.0334(14) 0.0300(13) -0.0016(11) 0.0023(10) -0.0060(11)
O19 0.18(2) 0.049(11) 0.30(4) 0.004(13) 0.06(3) 0.009(17)
O20 0.122(8) 0.093(7) 0.193(12) -0.044(6) 0.018(8) -0.021(8)
C17 0.060(15) 0.070(18) 0.37(6) 0.006(13) 0.10(3) -0.01(3)
C18 0.048(12) 0.094(19) 0.22(4) -0.018(12) 0.028(16) -0.05(2)

loop_
_atom_site_label
_atom_site_fract_x
_atom_site_fract_y
_atom_site_fract_z
_atom_site_U_iso_or_equiv
_atom_site_thermal_displace_type
_atom_site_occupancy
_atom_site_type_symbol
O11 0.11065(7) 0.2546(3) 0.0930(3) 0.0696(10) Uani 1.000 O
O12 0.14038(6) 0.0760(2) 0.0910(2) 0.0493(7) Uani 1.000 O
C13 0.10957(8) 0.1414(3) 0.1057(3) 0.0461(10) Uani 1.000 C
C14A 0.0740(5) 0.0850(13) 0.1768(19) 0.069(4) Uani 0.572 C
C15 0.03647(10) 0.1519(4) 0.2015(5) 0.0754(15) Uani 1.000 C
C16 0.00000 0.0837(6) 0.25000 0.097(3) Uani 1.000 C
C14B 0.0680(6) 0.076(2) 0.122(3) 0.091(7) Uani 0.428 C
O1 0.26174(5) 0.38740(16) 0.9151(2) 0.0336(6) Uani 1.000 O
O2 0.23276(5) 0.52576(16) 0.7595(2) 0.0359(6) Uani 1.000 O
N1 0.19004(6) 0.32790(18) 1.0436(2) 0.0278(6) Uani 1.000 N
N7 0.18818(6) 0.03582(19) 0.3625(2) 0.0318(7) Uani 1.000 N
C1 0.23149(7) 0.4368(2) 0.8520(3) 0.0258(7) Uani 1.000 C
C2 0.18953(7) 0.3820(2) 0.8839(3) 0.0257(7) Uani 1.000 C
C3 0.17919(8) 0.2819(2) 0.7659(3) 0.0314(8) Uani 1.000 C
C4 0.17215(8) 0.3273(2) 0.5991(3) 0.0355(8) Uani 1.000 C
C5 0.16148(8) 0.2228(3) 0.4857(3) 0.0369(8) Uani 1.000 C
C6 0.19882(8) 0.1502(2) 0.4454(3) 0.0337(8) Uani 1.000 C
O19 0.0762(10) 0.4859(17) 0.075(5) 0.175(15) Uani 0.200 O
O20 0.0998(3) 0.4638(9) 0.2544(18) 0.136(5) Uani 0.400 O
C17 0.0607(8) 0.529(3) 0.214(7) 0.17(2) Uani 0.200 C
C18 0.0570(7) 0.667(3) 0.200(5) 0.120(15) Uani 0.200 C
O21 0.0532(17) 0.604(6) 0.109(7) 0.19(2) Uiso 0.130 O
H14B 0.06684 0.01490 0.11308 0.0824 Uiso 0.572 H
H15A 0.04218 0.21335 0.28022 0.0906 Uiso 1.000 H
H14A 0.08302 0.05404 0.27799 0.0824 Uiso 0.572 H
H16A 0.00825 0.03133 0.33626 0.1166 Uiso 0.500 H
H16B -0.00825 0.03133 0.16374 0.1166 Uiso 0.500 H
H15B 0.02945 0.19407 0.10503 0.0906 Uiso 1.000 H
H14C 0.07217 0.00152 0.18123 0.1090 Uiso 0.428 H
H14D 0.05766 0.05347 0.01869 0.1090 Uiso 0.428 H
H1A 0.20889 0.26987 1.04969 0.0417 Uiso 1.000 H
H1B 0.16569 0.29621 1.06263 0.0417 Uiso 1.000 H
H1C 0.19583 0.38529 1.11397 0.0417 Uiso 1.000 H
H2 0.16874 0.44575 0.87711 0.0308 Uiso 1.000 H
H3A 0.15484 0.24006 0.79905 0.0377 Uiso 1.000 H
H3B 0.20128 0.22330 0.76663 0.0377 Uiso 1.000 H
H4A 0.15009 0.38599 0.59742 0.0426 Uiso 1.000 H
H4B 0.19654 0.36803 0.56445 0.0426 Uiso 1.000 H
H5A 0.14921 0.25591 0.39059 0.0443 Uiso 1.000 H
H5B 0.14169 0.16970 0.53316 0.0443 Uiso 1.000 H
H6A 0.21408 0.13111 0.54071 0.0404 Uiso 1.000 H
H6B 0.21616 0.19896 0.37983 0.0404 Uiso 1.000 H
H7A 0.21090 -0.00426 0.34051 0.0476 Uiso 1.000 H
H7B 0.17274 -0.00994 0.42317 0.0476 Uiso 1.000 H
H7C 0.17453 0.05302 0.27412 0.0476 Uiso 1.000 H

loop_
_atom_type_symbol
_atom_type_description
_atom_type_scat_dispersion_real
_atom_type_scat_dispersion_imag
_atom_type_scat_source
O O 0.0106 0.0060 'International Tables Vol C Tables 4.2.6.8 and 6.1.1.4'
N N 0.0061 0.0033 'International Tables Vol C Tables 4.2.6.8 and 6.1.1.4'
H H 0.0000 0.0000 'International Tables Vol C Tables 4.2.6.8 and 6.1.1.4'
C C 0.0033 0.0016 'International Tables Vol C Tables 4.2.6.8 and 6.1.1.4'

loop_
_geom_angle_atom_site_label_1
_geom_angle_atom_site_label_2
_geom_angle_atom_site_label_3
_geom_angle_site_symmetry_1
_geom_angle_site_symmetry_3
_geom_angle
_geom_angle_publ_flag
H1A N1 H1C . . 109.46 no
H1B N1 H1C . . 109.45 no
C2 N1 H1B . . 109.47 no
C2 N1 H1C . . 109.48 no
C2 N1 H1A . . 109.50 no
H1A N1 H1B . . 109.46 no
C6 N7 H7A . . 109.46 no
C6 N7 H7B . . 109.45 no
C6 N7 H7C . . 109.48 no
H7A N7 H7B . . 109.47 no
H7A N7 H7C . . 109.48 no
H7B N7 H7C . . 109.49 no
O11 C13 C14A . . 118.8(6) yes
O11 C13 C14B . . 119.8(8) yes
O11 C13 O12 . . 122.7(3) yes
O12 C13 C14A . . 116.8(6) yes
O12 C13 C14B . . 117.1(8) yes
C13 C14A C15 . . 122.0(10) no
C13 C14B C15 . . 113.4(14) no
C14B C15 C16 . . 114.4(9) no
C14A C15 C16 . . 118.4(7) no
C15 C16 C15 . 2_555 119.0(5) no
C13 C14A H14A . . 106.83 no
H14A C14A H14B . . 106.63 no
C13 C14A H14B . . 106.77 no
C15 C14A H14A . . 106.87 no
C15 C14A H14B . . 106.84 no
H14C C14B H14D . . 107.49 no
C15 C14B H14D . . 108.88 no
C13 C14B H14C . . 108.97 no
C15 C14B H14C . . 108.86 no
C13 C14B H14D . . 109.03 no
C14A C15 H15B . . 107.70 no
C16 C15 H15A . . 107.69 no
C16 C15 H15B . . 107.68 no
C14A C15 H15A . . 107.68 no
H15A C15 H15B . . 107.14 no
C14B C15 H15B . . 91.94 no
C14B C15 H15A . . 125.28 no
H16A C16 H16B . . 107.03 no
C15 C16 H16B 2_555 . 107.56 no
C15 C16 H16B . . 107.56 no
C15 C16 H16A 2_555 . 107.56 no
C15 C16 H16A . . 107.56 no
O1 C1 O2 . . 125.1(2) yes
O1 C1 C2 . . 117.5(2) yes
O2 C1 C2 . . 117.4(2) yes
N1 C2 C1 . . 109.24(19) yes
N1 C2 C3 . . 108.34(18) yes
C1 C2 C3 . . 110.7(2) no
C2 C3 C4 . . 114.09(19) no
C3 C4 C5 . . 111.8(2) no
C4 C5 C6 . . 111.5(2) no
N7 C6 C5 . . 112.1(2) yes
N1 C2 H2 . . 109.50 no
C1 C2 H2 . . 109.53 no
C3 C2 H2 . . 109.53 no
C2 C3 H3A . . 108.75 no
C2 C3 H3B . . 108.74 no
C4 C3 H3A . . 108.74 no
C4 C3 H3B . . 108.73 no
H3A C3 H3B . . 107.60 no
C3 C4 H4A . . 109.22 no
C3 C4 H4B . . 109.24 no
C5 C4 H4A . . 109.26 no
C5 C4 H4B . . 109.29 no
H4A C4 H4B . . 107.94 no
C4 C5 H5A . . 109.33 no
C4 C5 H5B . . 109.37 no
C6 C5 H5A . . 109.32 no
C6 C5 H5B . . 109.34 no
H5A C5 H5B . . 107.98 no
N7 C6 H6A . . 109.20 no
N7 C6 H6B . . 109.17 no
C5 C6 H6A . . 109.20 no
C5 C6 H6B . . 109.20 no
H6A C6 H6B . . 107.91 no
O19 C17 C18 . . 108(4) yes

loop_
_geom_bond_atom_site_label_1
_geom_bond_atom_site_label_2
_geom_bond_distance
_geom_bond_publ_flag
O11 C13 1.252(5) yes
O12 C13 1.250(4) yes
O1 C1 1.244(3) yes
O2 C1 1.260(3) yes
O19 C17 1.39(7) yes
O19 O20 1.72(4) yes
O20 C17 1.50(3) yes
N1 C2 1.490(3) yes
N7 C6 1.483(3) yes
N1 H1B 0.8903 no
N1 H1C 0.8901 no
N1 H1A 0.8900 no
N7 H7B 0.8899 no
N7 H7C 0.8899 no
N7 H7A 0.8902 no
C13 C14B 1.55(2) no
C13 C14A 1.466(16) no
C14A C15 1.455(16) no
C14B C15 1.50(2) no
C15 C16 1.480(5) no
C14A H14A 0.9699 no
C14A H14B 0.9706 no
C14B H14D 0.9712 no
C14B H14C 0.9720 no
C15 H15A 0.9697 no
C15 H15B 0.9698 no
C16 H16B 0.9699 no
C16 H16A 0.9699 no
C1 C2 1.533(3) no
C2 C3 1.527(3) no
C3 C4 1.524(4) no
C4 C5 1.540(4) no
C5 C6 1.510(4) no
C2 H2 0.9796 no
C3 H3A 0.9703 no
C3 H3B 0.9703 no
C4 H4B 0.9698 no
C4 H4A 0.9702 no
C5 H5A 0.9702 no
C5 H5B 0.9698 no
C6 H6A 0.9697 no
C6 H6B 0.9702 no
C17 C18 1.53(5) no

loop_
_geom_contact_atom_site_label_1
_geom_contact_atom_site_label_2
_geom_contact_distance
_geom_contact_site_symmetry_2
_geom_contact_publ_flag
O1 O12 3.238(3) 7_556 no
O1 N1 2.868(3) 7_557 no
O1 N1 2.700(3) . no
O1 C6 3.377(3) 6_556 no
O1 C6 3.397(4) 7_556 no
O1 N7 2.974(3) 6_556 no
O1 N7 3.038(3) 7_556 no
O2 N7 2.899(3) 7_556 no
O2 N1 2.802(3) 4_564 no
O2 C4 3.238(3) . no
O11 N1 2.769(3) 1_554 no
O11 O19 2.79(2) . no
O11 O20 2.713(12) . no
O12 N7 2.807(3) . no
O12 O1 3.238(3) 7_556 no
O12 N1 3.247(3) 1_554 no
O12 C6 3.397(4) 4_554 no
O12 N7 2.817(3) 4_554 no
O19 O11 2.79(2) . no
O19 O20 2.92(4) 4_564 no
O19 C17 3.12(7) 4_564 no
O20 O11 2.713(12) . no
O20 O19 2.92(4) 4_565 no
O1 H1C 2.7822 . no
O1 H7C 2.7530 7_556 no
O1 H1A 2.4698 . no
O1 H1A 2.0013 7_557 no
O1 H7A 2.5515 6_556 no
O1 H7B 2.7702 6_556 no
O1 H7A 2.7077 7_556 no
O1 H6B 2.8066 7_556 no
O1 H6A 2.8215 6_556 no
O2 H4B 2.6682 . no
O2 H1C 1.9765 4_564 no
O2 H6A 2.6775 6_556 no
O2 H7A 2.0684 7_556 no
O11 H15B 2.7506 . no
O11 H15A 2.8257 . no
O11 H1B 1.8869 1_554 no
O11 H5A 2.8157 . no
O12 H5B 2.7510 4_554 no
O12 H7C 1.9210 . no
O12 H1B 2.5765 1_554 no
O12 H7B 1.9461 4_554 no
O19 H4A 2.8077 4_564 no
O20 H4A 2.7137 4_564 no
O20 H2 2.6645 4_564 no
N1 O1 2.700(3) . no
N1 O11 2.769(3) 1_556 no
N1 O2 2.802(3) 4_565 no
N1 O12 3.247(3) 1_556 no
N1 C13 3.397(4) 1_556 no
N1 O1 2.868(3) 7_557 no
N7 O1 2.974(3) 6_546 no
N7 O12 2.807(3) . no
N7 O12 2.817(3) 4_555 no
N7 C1 3.260(4) 7_556 no
N7 O1 3.038(3) 7_556 no
N7 O2 2.899(3) 7_556 no
C1 N7 3.260(4) 7_556 no
C1 C6 3.590(4) 7_556 no
C4 O2 3.238(3) . no
C6 O1 3.377(3) 6_546 no
C6 C1 3.590(4) 7_556 no
C6 O12 3.397(4) 4_555 no
C6 O1 3.397(4) 7_556 no
C13 N1 3.397(4) 1_554 no
C17 O19 3.12(7) 4_565 no
C1 H4B 3.0548 4_565 no
C1 H6A 2.9212 6_556 no
C1 H4B 2.7937 . no
C1 H1C 3.0398 4_564 no
C1 H6B 3.0454 7_556 no
C1 H7A 2.6420 7_556 no
C3 H6A 2.8070 . no
C6 H3B 2.8620 . no
C13 H1B 2.5424 1_554 no
C13 H5A 3.0117 . no
C13 H7C 2.7243 . no
C13 H7B 2.9965 4_554 no
H1A H3B 2.4814 . no
H1A O1 2.4698 . no
H1A O1 2.0013 7_557 no
H1B C13 2.5424 1_556 no
H1B O11 1.8869 1_556 no
H1B H3A 2.3564 . no
H1B O12 2.5765 1_556 no
H1C O1 2.7822 . no
H1C C1 3.0398 4_565 no
H1C O2 1.9765 4_565 no
H2 O20 2.6645 4_565 no
H2 H4A 2.5418 . no
H3A H1B 2.3564 . no
H3A H5B 2.4313 . no
H3B H6A 2.2311 . no
H3B H7A 2.5115 4_555 no
H3B C6 2.8620 . no
H3B H1A 2.4814 . no
H4A O19 2.8077 4_565 no
H4A H2 2.5418 . no
H4A O20 2.7137 4_565 no
H4B H6B 2.5339 . no
H4B C1 2.7937 . no
H4B O2 2.6682 . no
H4B C1 3.0548 4_564 no
H5A O11 2.8157 . no
H5A C13 3.0117 . no
H5A H7C 2.5909 . no
H5B O12 2.7510 4_555 no
H5B H7B 2.4250 . no
H5B H3A 2.4313 . no
H6A O2 2.6775 6_546 no
H6A O1 2.8215 6_546 no
H6A C1 2.9212 6_546 no
H6A H3B 2.2311 . no
H6A C3 2.8070 . no
H6B H4B 2.5339 . no
H6B O1 2.8066 7_556 no
H6B C1 3.0454 7_556 no
H7A O1 2.7077 7_556 no
H7A O2 2.0684 7_556 no
H7A O1 2.5515 6_546 no
H7A H3B 2.5115 4_554 no
H7A C1 2.6420 7_556 no
H7B C13 2.9965 4_555 no
H7B O1 2.7702 6_546 no
H7B H5B 2.4250 . no
H7B O12 1.9461 4_555 no
H7C H5A 2.5909 . no
H7C O12 1.9210 . no
H7C C13 2.7243 . no
H7C O1 2.7530 7_556 no
H14C H16A 2.5285 . no
H14C H16A 2.5285 . no
H14D H16B 2.5298 . no
H14D H16B 2.5298 . no
H14D H16B 2.4118 3_555 no
H14D H16A 2.4118 4_554 no
H15A H15B 2.5766 2_555 no
H15A O11 2.8257 . no
H15B O11 2.7506 . no
H15B H15A 2.5766 2_555 no
H16A H14C 2.5285 . no
H16B H14D 2.5298 . no

loop_
_geom_hbond_atom_site_label_D
_geom_hbond_atom_site_label_H
_geom_hbond_atom_site_label_A
_geom_hbond_site_symmetry_A
_geom_hbond_distance_DH
_geom_hbond_distance_HA
_geom_hbond_distance_DA
_geom_hbond_angle_DHA
_geom_hbond_publ_flag
N1 H1A O1 7_557 0.8900 2.0013 2.868(3) 164.09 yes
N1 H1B O11 1_556 0.8903 1.8869 2.769(3) 170.45 yes
N1 H1B O12 1_556 0.8903 2.5765 3.247(3) 132.74 yes
N1 H1C O2 4_565 0.8901 1.9765 2.802(3) 153.59 yes
N7 H7A O1 6_546 0.8902 2.5515 2.974(3) 109.83 yes
N7 H7A O2 7_556 0.8902 2.0684 2.899(3) 154.82 yes
N7 H7B O12 4_555 0.8899 1.9461 2.817(3) 165.78 yes
N7 H7C O12 . 0.8899 1.9210 2.807(3) 173.15 yes

loop_
_geom_torsion_atom_site_label_1
_geom_torsion_atom_site_label_2
_geom_torsion_atom_site_label_3
_geom_torsion_atom_site_label_4
_geom_torsion_site_symmetry_4
_geom_torsion
_geom_torsion_publ_flag
O11 C13 C14A C15 . 13.7(15) no
O12 C13 C14A C15 . 179.4(9) no
C13 C14A C15 C16 . 170.3(8) no
C14A C15 C16 C15 2_555 170.9(8) no
O1 C1 C2 N1 . 31.2(3) no
O1 C1 C2 C3 . -88.0(3) no
O2 C1 C2 N1 . -151.2(2) no
O2 C1 C2 C3 . 89.6(3) no
C1 C2 C3 C4 . -67.8(3) no
N1 C2 C3 C4 . 172.4(2) no
C2 C3 C4 C5 . -179.5(2) no
C3 C4 C5 C6 . -76.5(3) no
C4 C5 C6 N7 . 168.7(2) no
